data_1525434
loop_
_publ_author_name
'Vlasse, M.'
'Boukhari, A.'
'Chaminade, J.P.'
'Pouchard, M.'

_publ_section_title
;
 Crystal structure of potassium tantalum oxyfluoride K6 Ta6.5 O14.5 F9.5
;
_journal_name_full 'Materials Research Bulletin'
_journal_page_first 101
_journal_page_last 108
_journal_volume 14
_journal_year 1979
_chemical_formula_sum 'F9.5 K6 O14.5 Ta6.5'
_chemical_name_systematic 'K6 Ta6.5 O14.5 F9.5'
_space_group_IT_number 174
_symmetry_space_group_name_Hall 'P -6'
_symmetry_space_group_name_H-M 'P -6'
_cell_angle_alpha 90
_cell_angle_beta 90
_cell_angle_gamma 120
_cell_formula_units_Z 1
_cell_length_a 13.109
_cell_length_b 13.109
_cell_length_c 3.88
_cell_volume 577.433
_citation_journal_id_ASTM MRBUAC
_cod_data_source_file Vlasse_MRBUAC_1979_213.cif
_cod_data_source_block F9.5K6O14.5Ta6.5
_cod_original_cell_volume 577.4329
_cod_database_code 1525434

loop_
_symmetry_equiv_pos_as_xyz
x,y,z
-x+y,-x,-z
-y,x-y,z
x,y,-z
-x+y,-x,z
-y,x-y,-z

loop_
_atom_site_label
_atom_site_type_symbol
_atom_site_fract_x
_atom_site_fract_y
_atom_site_fract_z
_atom_site_occupancy
_atom_site_U_iso_or_equiv
O4 O-2 0.4037 0.4215 0.5 0.604 0.0
O6 O-2 0.3252 0.5024 0 0.604 0.0
O1 O-2 0.1349 0.1037 0.5 0.604 0.0
O9 O-2 0.531 0.283 0 0.302 0.0
K1 K+1 0.3144 0.2461 0 1 0.0
F9 F-1 0.531 0.283 0 0.198 0.0
Ta3 Ta+5 0.6667 0.3333 0.371 0.25 0.0
O7 O-2 0.0349 0.2026 0 0.604 0.0
F1 F-1 0.1349 0.1037 0.5 0.396 0.0
F2 F-1 0.1638 0.3352 0.5 0.396 0.0
Ta1 Ta+5 0.04 0.1797 0.5 1 0.0
F4 F-1 0.4037 0.4215 0.5 0.396 0.0
K2 K+1 -0.014 0.4183 0 1 0.0
F7 F-1 0.0349 0.2026 0 0.396 0.0
O2 O-2 0.1638 0.3352 0.5 0.604 0.0
O5 O-2 0.204 0.5511 0.5 0.604 0.0
O3 O-2 0.3156 0.0693 0.5 0.604 0.0
F3 F-1 0.3156 0.0693 0.5 0.396 0.0
Ta2 Ta+5 0.2985 0.4918 0.5 1 0.0
O8 O-2 0.551 0.349 0 0.302 0.0
F8 F-1 0.551 0.349 0 0.198 0.0
F6 F-1 0.3252 0.5024 0 0.396 0.0
F5 F-1 0.204 0.5511 0.5 0.396 0.0
